data_4124251
loop_
_publ_author_name
'Ghosh, Soumyajit'
'Mishra, Manish Kumar'
'Ganguly, Somnath'
'Desiraju, Gautam R.'

_publ_section_title
;
 Dual Stress and Thermally Driven Mechanical Properties of the Same
 Organic Crystal: 2,6-Dichlorobenzylidene-4-fluoro-3-nitroaniline.
;
_journal_issue 31
_journal_name_full 'Journal of the American Chemical Society'
_journal_page_first 9912
_journal_page_last 9921
_journal_paper_doi 10.1021/jacs.5b05324
_journal_volume 137
_journal_year 2015
_chemical_formula_sum 'C13 H7 Cl2 F N2 O2'
_chemical_formula_weight 313.05
_chemical_name_systematic
;
 ?
;
_space_group_IT_number 14
_symmetry_cell_setting monoclinic
_symmetry_space_group_name_Hall '-P 2ybc'
_symmetry_space_group_name_H-M 'P 1 21/c 1'
_atom_sites_solution_hydrogens geom
_atom_sites_solution_primary direct
_atom_sites_solution_secondary difmap
_audit_creation_method SHELXL-97
_cell_angle_alpha 90.00
_cell_angle_beta 101.06(2)
_cell_angle_gamma 90.00
_cell_formula_units_Z 4
_cell_length_a 3.850(3)
_cell_length_b 21.798(19)
_cell_length_c 15.282(14)
_cell_measurement_temperature 148
_cell_volume 1258.7(19)
_computing_structure_refinement 'SHELXL-97 (Sheldrick, 2008)'
_diffrn_ambient_temperature 148
_diffrn_measured_fraction_theta_full 0.994
_diffrn_measured_fraction_theta_max 0.994
_diffrn_radiation_monochromator graphite
_diffrn_radiation_source 'fine-focus sealed tube'
_diffrn_radiation_type MoK\a
_diffrn_radiation_wavelength 0.71073
_diffrn_reflns_av_R_equivalents 0.1574
_diffrn_reflns_av_sigmaI/netI 0.1140
_diffrn_reflns_limit_h_max 4
_diffrn_reflns_limit_h_min -5
_diffrn_reflns_limit_k_max 28
_diffrn_reflns_limit_k_min -28
_diffrn_reflns_limit_l_max 19
_diffrn_reflns_limit_l_min -19
_diffrn_reflns_number 12206
_diffrn_reflns_theta_full 27.56
_diffrn_reflns_theta_max 27.56
_diffrn_reflns_theta_min 1.65
_exptl_absorpt_coefficient_mu 0.529
_exptl_absorpt_correction_type none
_exptl_crystal_colour Brown
_exptl_crystal_density_diffrn 1.652
_exptl_crystal_density_method 'not measured'
_exptl_crystal_description Acicular
_exptl_crystal_F_000 632
_exptl_crystal_size_max 0.3
_exptl_crystal_size_mid 0.2
_exptl_crystal_size_min 0.1
_refine_diff_density_max 0.521
_refine_diff_density_min -0.694
_refine_diff_density_rms 0.135
_refine_ls_extinction_method none
_refine_ls_goodness_of_fit_ref 1.051
_refine_ls_hydrogen_treatment mixed
_refine_ls_matrix_type full
_refine_ls_number_parameters 181
_refine_ls_number_reflns 2865
_refine_ls_number_restraints 0
_refine_ls_restrained_S_all 1.051
_refine_ls_R_factor_all 0.1103
_refine_ls_R_factor_gt 0.0658
_refine_ls_shift/su_max 0.008
_refine_ls_shift/su_mean 0.002
_refine_ls_structure_factor_coef Fsqd
_refine_ls_weighting_details 'calc w=1/[\s^2^(Fo^2^)+(0.1292P)^2^+0.0000P] where P=(Fo^2^+2Fc^2^)/3'
_refine_ls_weighting_scheme calc
_refine_ls_wR_factor_gt 0.1759
_refine_ls_wR_factor_ref 0.2386
_reflns_number_gt 2010
_reflns_number_total 2865
_reflns_threshold_expression >2\s(I)
_cod_data_source_file ja5b05324_si_002.cif
_cod_data_source_block -125
_cod_depositor_comments
;
The following automatic conversions were performed:

'_symmetry_cell_setting' value 'Monoclinic' changed to 'monoclinic'
according to
/usr/data/users/saulius/crontab/automatic-downloads/rss-feeds/ACS/lib/dictionaries/cif_core.dic
dictionary named 'cif_core.dic' version 2.4.2 from 2011-04-26.

Automatic conversion script
Id: cif_fix_values 3271 2015-04-21 07:52:19Z andrius 

 Adding full bibliography for 4124248--4124252.cif.
;
_cod_original_sg_symbol_H-M 'P 21/c'
_cod_database_code 4124251

loop_
_symmetry_equiv_pos_as_xyz
'x, y, z'
'-x, y+1/2, -z+1/2'
'-x, -y, -z'
'x, -y-1/2, z-1/2'

loop_
_atom_site_label
_atom_site_type_symbol
_atom_site_fract_x
_atom_site_fract_y
_atom_site_fract_z
_atom_site_U_iso_or_equiv
_atom_site_adp_type
_atom_site_occupancy
_atom_site_symmetry_multiplicity
_atom_site_calc_flag
_atom_site_refinement_flags
Cl1 Cl 0.4170(3) 0.53333(5) 0.09332(7) 0.0358(4) Uani 1 1 d .
Cl2 Cl 0.0926(3) 0.42511(4) 0.38970(7) 0.0327(3) Uani 1 1 d .
F F -0.2310(8) 0.17492(11) 0.00238(18) 0.0426(7) Uani 1 1 d .
O1 O -0.2785(12) 0.22575(18) -0.1521(2) 0.0622(11) Uani 1 1 d .
O2 O 0.0475(12) 0.30394(16) -0.1620(2) 0.0582(11) Uani 1 1 d .
N1 N 0.2805(9) 0.39974(14) 0.1382(2) 0.0273(8) Uani 1 1 d .
N2 N -0.0926(10) 0.26781(16) -0.1187(2) 0.0336(9) Uani 1 1 d .
C12 C -0.0357(10) 0.27609(17) -0.0219(3) 0.0237(8) Uani 1 1 d .
C11 C -0.1110(11) 0.22991(17) 0.0346(3) 0.0285(9) Uani 1 1 d .
C10 C -0.0513(12) 0.23936(18) 0.1247(3) 0.0318(9) Uani 1 1 d .
H1 H -0.0931 0.2079 0.1624 0.038 Uiso 1 1 calc R
C9 C 0.0708(10) 0.29538(18) 0.1599(3) 0.0287(9) Uani 1 1 d .
H2 H 0.1044 0.3019 0.2211 0.034 Uiso 1 1 calc R
C8 C 0.1438(9) 0.34214(17) 0.1043(3) 0.0249(9) Uani 1 1 d .
C13 C 0.0990(10) 0.33213(16) 0.0131(3) 0.0252(8) Uani 1 1 d .
H3 H 0.1582 0.3625 -0.0242 0.030 Uiso 1 1 calc R
C2 C 0.1347(10) 0.42399(17) 0.1975(3) 0.0271(9) Uani 1 1 d .
H4 H -0.0621 0.4047 0.2120 0.033 Uiso 1 1 calc R
C1 C 0.2623(9) 0.48167(16) 0.2452(3) 0.0240(9) Uani 1 1 d .
C3 C 0.3960(10) 0.53247(17) 0.2058(3) 0.0266(9) Uani 1 1 d .
C4 C 0.5081(11) 0.58531(17) 0.2553(3) 0.0306(10) Uani 1 1 d .
H5 H 0.5933 0.6188 0.2282 0.037 Uiso 1 1 calc R
C5 C 0.4916(11) 0.58740(18) 0.3443(3) 0.0320(10) Uani 1 1 d .
H6 H 0.5721 0.6221 0.3775 0.038 Uiso 1 1 calc R
C6 C 0.3569(10) 0.53862(18) 0.3852(3) 0.0297(9) Uani 1 1 d .
H7 H 0.3410 0.5404 0.4451 0.036 Uiso 1 1 calc R
C7 C 0.2471(10) 0.48750(18) 0.3348(3) 0.0276(9) Uani 1 1 d .

loop_
_atom_site_aniso_label
_atom_site_aniso_U_11
_atom_site_aniso_U_22
_atom_site_aniso_U_33
_atom_site_aniso_U_23
_atom_site_aniso_U_13
_atom_site_aniso_U_12
Cl1 0.0466(7) 0.0337(6) 0.0283(6) 0.0017(4) 0.0100(5) -0.0025(4)
Cl2 0.0390(6) 0.0274(6) 0.0309(6) 0.0033(4) 0.0050(4) -0.0015(4)
F 0.0720(19) 0.0250(13) 0.0319(15) -0.0071(10) 0.0127(13) -0.0168(11)
O1 0.090(3) 0.064(2) 0.0296(19) -0.0135(18) 0.0024(19) -0.036(2)
O2 0.110(3) 0.040(2) 0.0280(19) -0.0013(15) 0.022(2) -0.023(2)
N1 0.0299(17) 0.0211(16) 0.030(2) -0.0028(14) 0.0035(15) -0.0025(13)
N2 0.046(2) 0.0285(19) 0.0248(19) -0.0027(15) 0.0035(16) -0.0017(15)
C12 0.0270(18) 0.0246(19) 0.020(2) -0.0008(15) 0.0049(15) 0.0010(14)
C11 0.037(2) 0.0206(19) 0.029(2) -0.0003(16) 0.0096(17) -0.0029(16)
C10 0.047(2) 0.024(2) 0.024(2) 0.0032(16) 0.0079(18) -0.0060(17)
C9 0.036(2) 0.025(2) 0.024(2) 0.0038(16) 0.0043(17) 0.0007(16)
C8 0.0215(18) 0.0217(19) 0.029(2) -0.0051(15) -0.0004(16) -0.0007(14)
C13 0.0265(19) 0.0204(18) 0.029(2) 0.0028(15) 0.0051(16) 0.0013(14)
C2 0.0228(18) 0.028(2) 0.028(2) -0.0031(16) -0.0016(16) -0.0011(15)
C1 0.0231(18) 0.0221(19) 0.025(2) -0.0017(15) 0.0011(15) 0.0047(14)
C3 0.0270(19) 0.025(2) 0.026(2) -0.0024(15) 0.0018(16) -0.0011(14)
C4 0.030(2) 0.0214(19) 0.040(3) -0.0007(17) 0.0063(18) -0.0024(15)
C5 0.038(2) 0.021(2) 0.035(2) -0.0104(16) 0.0003(19) 0.0015(16)
C6 0.030(2) 0.028(2) 0.029(2) -0.0037(16) 0.0004(17) 0.0054(16)
C7 0.0268(19) 0.028(2) 0.026(2) 0.0014(16) -0.0002(16) 0.0047(15)

loop_
_atom_type_symbol
_atom_type_description
_atom_type_scat_dispersion_real
_atom_type_scat_dispersion_imag
_atom_type_scat_source
C C 0.0030 0.0020 'International Tables Vol C Tables 4.2.6.8 and 6.1.1.4'
H H 0.0000 0.0000 'International Tables Vol C Tables 4.2.6.8 and 6.1.1.4'
Cl Cl 0.1480 0.1590 'International Tables Vol C Tables 4.2.6.8 and 6.1.1.4'
F F 0.0170 0.0100 'International Tables Vol C Tables 4.2.6.8 and 6.1.1.4'
N N 0.0060 0.0030 'International Tables Vol C Tables 4.2.6.8 and 6.1.1.4'
O O 0.0110 0.0060 'International Tables Vol C Tables 4.2.6.8 and 6.1.1.4'

loop_
_geom_angle_atom_site_label_1
_geom_angle_atom_site_label_2
_geom_angle_atom_site_label_3
_geom_angle
C2 N1 C8 116.4(3)
O1 N2 O2 123.0(4)
O1 N2 C12 118.7(4)
O2 N2 C12 118.3(3)
C11 C12 C13 120.2(4)
C11 C12 N2 121.9(3)
C13 C12 N2 117.9(3)
F C11 C10 118.9(4)
F C11 C12 121.0(4)
C10 C11 C12 120.0(4)
C11 C10 C9 120.3(4)
C11 C10 H1 119.9
C9 C10 H1 119.9
C10 C9 C8 120.3(4)
C10 C9 H2 119.8
C8 C9 H2 119.8
C9 C8 C13 119.8(3)
C9 C8 N1 122.0(4)
C13 C8 N1 118.1(4)
C8 C13 C12 119.2(4)
C8 C13 H3 120.4
C12 C13 H3 120.4
N1 C2 C1 123.5(4)
N1 C2 H4 118.3
C1 C2 H4 118.3
C7 C1 C3 116.0(3)
C7 C1 C2 119.2(4)
C3 C1 C2 124.8(4)
C4 C3 C1 121.2(4)
C4 C3 Cl1 117.3(3)
C1 C3 Cl1 121.5(3)
C5 C4 C3 119.6(4)
C5 C4 H5 120.2
C3 C4 H5 120.2
C4 C5 C6 120.9(4)
C4 C5 H6 119.5
C6 C5 H6 119.5
C7 C6 C5 118.2(4)
C7 C6 H7 120.9
C5 C6 H7 120.9
C6 C7 C1 124.1(4)
C6 C7 Cl2 117.1(4)
C1 C7 Cl2 118.8(3)

loop_
_geom_bond_atom_site_label_1
_geom_bond_atom_site_label_2
_geom_bond_distance
Cl1 C3 1.736(5)
Cl2 C7 1.760(4)
F C11 1.344(4)
O1 N2 1.214(5)
O2 N2 1.220(5)
N1 C2 1.270(5)
N1 C8 1.420(5)
N2 C12 1.465(5)
C12 C11 1.392(5)
C12 C13 1.393(5)
C11 C10 1.367(6)
C10 C9 1.380(6)
C10 H1 0.9300
C9 C8 1.390(6)
C9 H2 0.9300
C8 C13 1.389(6)
C13 H3 0.9300
C2 C1 1.488(5)
C2 H4 0.9300
C1 C7 1.389(6)
C1 C3 1.404(6)
C3 C4 1.400(5)
C4 C5 1.374(6)
C4 H5 0.9300
C5 C6 1.383(6)
C5 H6 0.9300
C6 C7 1.374(6)
C6 H7 0.9300

loop_
_geom_torsion_atom_site_label_1
_geom_torsion_atom_site_label_2
_geom_torsion_atom_site_label_3
_geom_torsion_atom_site_label_4
_geom_torsion
O1 N2 C12 C11 16.2(6)
O2 N2 C12 C11 -164.3(4)
O1 N2 C12 C13 -164.0(4)
O2 N2 C12 C13 15.5(6)
C13 C12 C11 F -178.0(4)
N2 C12 C11 F 1.8(6)
C13 C12 C11 C10 -0.3(6)
N2 C12 C11 C10 179.5(4)
F C11 C10 C9 -179.8(4)
C12 C11 C10 C9 2.5(7)
C11 C10 C9 C8 -1.8(6)
C10 C9 C8 C13 -1.0(6)
C10 C9 C8 N1 -177.9(4)
C2 N1 C8 C9 -45.1(5)
C2 N1 C8 C13 137.9(4)
C9 C8 C13 C12 3.2(5)
N1 C8 C13 C12 -179.8(3)
C11 C12 C13 C8 -2.5(6)
N2 C12 C13 C8 177.7(3)
C8 N1 C2 C1 175.1(3)
N1 C2 C1 C7 -143.1(4)
N1 C2 C1 C3 37.9(6)
C7 C1 C3 C4 0.4(5)
C2 C1 C3 C4 179.5(3)
C7 C1 C3 Cl1 -177.7(3)
C2 C1 C3 Cl1 1.4(5)
C1 C3 C4 C5 0.8(6)
Cl1 C3 C4 C5 179.0(3)
C3 C4 C5 C6 -1.7(6)
C4 C5 C6 C7 1.4(6)
C5 C6 C7 C1 -0.1(6)
C5 C6 C7 Cl2 177.7(3)
C3 C1 C7 C6 -0.7(5)
C2 C1 C7 C6 -179.9(3)
C3 C1 C7 Cl2 -178.5(3)
C2 C1 C7 Cl2 2.4(5)
